data_7110777
loop_
_publ_author_name
'Borowski, Andrzej F.'
'Donnadieu, Bruno'
'Daran, Jean-Claude'
'Sabo-Etienne, Sylviane'
'Chaudret, Bruno'

_publ_section_title
;
 X-Ray crystal structure of the bis(dihydrogen) complex RuH2(H2)2(PCy3)2
;
_journal_issue 7
_journal_name_full 'Chemical Communications'
_journal_page_first 543
_journal_paper_doi 10.1039/a908567j
_journal_year 2000
_chemical_formula_moiety 'C36 H72 P2 Ru'
_chemical_formula_sum 'C36 H72 P2 Ru'
_chemical_formula_weight 667.94
_chemical_name_systematic
; 
 ? 
;
_space_group_IT_number 1
_symmetry_cell_setting triclinic
_symmetry_space_group_name_Hall 'P 1'
_symmetry_space_group_name_H-M 'P 1'
_atom_sites_solution_hydrogens geom
_atom_sites_solution_primary direct
_atom_sites_solution_secondary difmap
_audit_creation_method SHELXL-97
_cell_angle_alpha 76.183(19)
_cell_angle_beta 84.449(19)
_cell_angle_gamma 69.386(18)
_cell_formula_units_Z 1
_cell_length_a 8.1781(13)
_cell_length_b 9.9339(17)
_cell_length_c 11.7055(19)
_cell_measurement_reflns_used 5000
_cell_measurement_temperature 160(2)
_cell_measurement_theta_max 25.95
_cell_measurement_theta_min 2.25
_cell_volume 864.2(3)
_computing_cell_refinement 'IPDS software (Stoe, 1996)'
_computing_data_collection 'IPDS software (Stoe, 1996)'
_computing_data_reduction 'XRED (Stoe, 1.08, 1996)'
_computing_molecular_graphics 'CAMERON (Watkin, Prout & Pearce, 1996)'
_computing_publication_material 'SHELXL-97 (Sheldrick, 1993)'
_computing_structure_refinement 'SHELXL-97 (Sheldrick, 1997)'
_computing_structure_solution 'SIR92 (Altomare, et al.,1994)'
_diffrn_ambient_temperature 160(2)
_diffrn_measured_fraction_theta_full 0.914
_diffrn_measured_fraction_theta_max 0.914
_diffrn_measurement_device_type 'Stoe IPDS'
_diffrn_measurement_method \f
_diffrn_radiation_monochromator graphite
_diffrn_radiation_source 'fine-focus sealed tube'
_diffrn_radiation_type MoK\a
_diffrn_radiation_wavelength 0.71073
_diffrn_reflns_av_R_equivalents 0.0451
_diffrn_reflns_av_sigmaI/netI 0.0338
_diffrn_reflns_limit_h_max 9
_diffrn_reflns_limit_h_min -10
_diffrn_reflns_limit_k_max 12
_diffrn_reflns_limit_k_min -12
_diffrn_reflns_limit_l_max 14
_diffrn_reflns_limit_l_min -14
_diffrn_reflns_number 8219
_diffrn_reflns_theta_full 25.95
_diffrn_reflns_theta_max 25.95
_diffrn_reflns_theta_min 2.25
_diffrn_standards_decay_% <0.1
_diffrn_standards_interval_time 'every frame'
_diffrn_standards_number 200
_exptl_absorpt_coefficient_mu 0.569
_exptl_absorpt_correction_T_max 1.0
_exptl_absorpt_correction_T_min 0.78
_exptl_absorpt_correction_type numerical
_exptl_absorpt_process_details
;
 X-SHAPE (Stoe) based on the program HABITUS by Dr. W. Herrendorf
;
_exptl_crystal_colour colourless
_exptl_crystal_density_diffrn 1.283
_exptl_crystal_density_meas ?
_exptl_crystal_density_method 'not measured'
_exptl_crystal_description platelet
_exptl_crystal_F_000 362
_exptl_crystal_size_max 0.5
_exptl_crystal_size_mid 0.2
_exptl_crystal_size_min 0.1
_refine_diff_density_max 0.358
_refine_diff_density_min -0.257
_refine_diff_density_rms 0.062
_refine_ls_abs_structure_details 'Flack H D (1983), Acta Cryst. A39, 876-881'
_refine_ls_abs_structure_Flack 0.53(6)
_refine_ls_extinction_method none
_refine_ls_goodness_of_fit_ref 1.029
_refine_ls_hydrogen_treatment mixed
_refine_ls_matrix_type full
_refine_ls_number_parameters 371
_refine_ls_number_reflns 6009
_refine_ls_number_restraints 134
_refine_ls_restrained_S_all 1.024
_refine_ls_R_factor_all 0.0390
_refine_ls_R_factor_gt 0.0308
_refine_ls_shift/su_max 0.032
_refine_ls_shift/su_mean 0.005
_refine_ls_structure_factor_coef Fsqd
_refine_ls_weighting_details 'calc w=1/[\s^2^(Fo^2^)+(0.0561P)^2^+0.0000P] where P=(Fo^2^+2Fc^2^)/3'
_refine_ls_weighting_scheme calc
_refine_ls_wR_factor_gt 0.0760
_refine_ls_wR_factor_ref 0.0798
_reflns_number_gt 5188
_reflns_number_total 6009
_reflns_threshold_expression >2sigma(I)
_cod_data_source_file a908567jsup1.cif
_cod_data_source_block 1
_cod_depositor_comments
;
The following automatic conversions were performed:

'_exptl_crystal_density_meas' value 'not measured' was changed to '?'
- the value is perceived as not measured.

Automatic conversion script
Id: cif_fix_values 3008 2015-01-20 13:52:24Z robertas 
;
_cod_original_cell_volume 864.2(2)
_cod_original_formula_sum 'C18 H36 P Ru0.50'
_cod_database_code 7110777

loop_
_symmetry_equiv_pos_as_xyz
'x, y, z'

loop_
_atom_site_label
_atom_site_type_symbol
_atom_site_fract_x
_atom_site_fract_y
_atom_site_fract_z
_atom_site_U_iso_or_equiv
_atom_site_adp_type
_atom_site_occupancy
_atom_site_symmetry_multiplicity
_atom_site_calc_flag
_atom_site_refinement_flags
Ru1 Ru 0.6018(2) 0.45730(17) -0.00323(14) 0.02542(8) Uani 1 1 d DU
P1 P 0.7325(2) 0.54902(16) -0.17743(13) 0.0150(5) Uani 1 1 d U
P2 P 0.4720(2) 0.36700(15) 0.16995(13) 0.0140(5) Uani 1 1 d U
C111 C 0.8077(12) 0.7082(10) -0.1730(8) 0.0179(17) Uani 1 1 d U
H111 H 0.8558 0.7384 -0.2530 0.021 Uiso 1 1 calc R
C112 C 0.6600(13) 0.8420(10) -0.1494(8) 0.0232(19) Uani 1 1 d U
H11A H 0.6008 0.8147 -0.0742 0.028 Uiso 1 1 calc R
H11B H 0.5733 0.8784 -0.2130 0.028 Uiso 1 1 calc R
C113 C 0.7291(16) 0.9628(11) -0.1432(10) 0.026(2) Uani 1 1 d U
H11C H 0.7694 1.0008 -0.2228 0.031 Uiso 1 1 calc R
H11D H 0.6318 1.0449 -0.1200 0.031 Uiso 1 1 calc R
C114 C 0.8724(12) 0.9175(10) -0.0614(8) 0.0197(18) Uani 1 1 d U
H11E H 0.8284 0.8944 0.0201 0.024 Uiso 1 1 calc R
H11F H 0.9164 1.0002 -0.0683 0.024 Uiso 1 1 calc R
C115 C 1.0204(14) 0.7846(11) -0.0851(9) 0.0187(18) Uani 1 1 d U
H11G H 1.1095 0.7525 -0.0236 0.022 Uiso 1 1 calc R
H11H H 1.0759 0.8126 -0.1618 0.022 Uiso 1 1 calc R
C116 C 0.9592(14) 0.6528(9) -0.0872(9) 0.0215(19) Uani 1 1 d U
H11I H 1.0570 0.5728 -0.1128 0.026 Uiso 1 1 calc R
H11J H 0.9207 0.6132 -0.0075 0.026 Uiso 1 1 calc R
C121 C 0.9323(13) 0.4077(10) -0.2159(8) 0.0155(15) Uani 1 1 d U
H121 H 1.0031 0.3667 -0.1426 0.019 Uiso 1 1 calc R
C122 C 1.0555(14) 0.4543(9) -0.3124(9) 0.0237(18) Uani 1 1 d U
H12A H 1.0727 0.5432 -0.2992 0.028 Uiso 1 1 calc R
H12B H 0.9993 0.4812 -0.3897 0.028 Uiso 1 1 calc R
C123 C 1.2379(15) 0.3319(10) -0.3163(11) 0.033(2) Uani 1 1 d U
H12C H 1.2986 0.3044 -0.2406 0.039 Uiso 1 1 calc R
H12D H 1.3121 0.3662 -0.3802 0.039 Uiso 1 1 calc R
C124 C 1.1977(16) 0.1978(11) -0.3397(10) 0.032(2) Uani 1 1 d U
H12E H 1.1457 0.2258 -0.4185 0.038 Uiso 1 1 calc R
H12F H 1.3088 0.1146 -0.3400 0.038 Uiso 1 1 calc R
C125 C 1.0762(14) 0.1480(11) -0.2502(9) 0.022(2) Uani 1 1 d U
H12G H 1.1319 0.1114 -0.1721 0.026 Uiso 1 1 calc R
H12H H 1.0526 0.0656 -0.2708 0.026 Uiso 1 1 calc R
C126 C 0.9016(13) 0.2754(9) -0.2437(9) 0.023(2) Uani 1 1 d U
H12I H 0.8411 0.3065 -0.3198 0.027 Uiso 1 1 calc R
H12J H 0.8252 0.2402 -0.1820 0.027 Uiso 1 1 calc R
C211 C 0.6043(12) 0.2964(10) 0.3071(7) 0.0186(14) Uani 1 1 d U
H211 H 0.5896 0.3864 0.3369 0.022 Uiso 1 1 calc R
C212 C 0.5477(14) 0.1913(10) 0.4132(8) 0.0207(16) Uani 1 1 d U
H21A H 0.4248 0.2404 0.4353 0.025 Uiso 1 1 calc R
H21B H 0.5551 0.1002 0.3892 0.025 Uiso 1 1 calc R
C213 C 0.6590(16) 0.1530(12) 0.5147(9) 0.032(2) Uani 1 1 d U
H21C H 0.6414 0.2442 0.5418 0.039 Uiso 1 1 calc R
H21D H 0.6186 0.0865 0.5790 0.039 Uiso 1 1 calc R
C214 C 0.8411(16) 0.0841(11) 0.4971(10) 0.033(2) Uani 1 1 d U
H21E H 0.8645 -0.0118 0.4759 0.039 Uiso 1 1 calc R
H21F H 0.9053 0.0666 0.5697 0.039 Uiso 1 1 calc R
C215 C 0.9012(14) 0.1928(11) 0.3930(9) 0.0241(19) Uani 1 1 d U
H21G H 0.8877 0.2842 0.4188 0.029 Uiso 1 1 calc R
H21H H 1.0266 0.1459 0.3751 0.029 Uiso 1 1 calc R
C216 C 0.7988(15) 0.2315(11) 0.2846(10) 0.0216(16) Uani 1 1 d U
H21I H 0.8231 0.1419 0.2535 0.026 Uiso 1 1 calc R
H21J H 0.8365 0.3036 0.2241 0.026 Uiso 1 1 calc R
C221 C 0.2633(14) 0.5056(10) 0.2136(9) 0.0193(16) Uani 1 1 d U
H221 H 0.1915 0.5468 0.1407 0.023 Uiso 1 1 calc R
C131 C 0.5976(13) 0.6185(10) -0.3156(7) 0.0197(15) Uani 1 1 d U
H131 H 0.6125 0.5306 -0.3484 0.024 Uiso 1 1 calc R
C132 C 0.6546(14) 0.7244(12) -0.4099(9) 0.0254(18) Uani 1 1 d U
H13A H 0.7814 0.6804 -0.4249 0.030 Uiso 1 1 calc R
H13B H 0.6350 0.8155 -0.3821 0.030 Uiso 1 1 calc R
C133 C 0.5524(13) 0.7662(10) -0.5308(9) 0.0248(18) Uani 1 1 d U
H13C H 0.5895 0.8397 -0.5900 0.030 Uiso 1 1 calc R
H13D H 0.5754 0.6775 -0.5629 0.030 Uiso 1 1 calc R
C134 C 0.3499(14) 0.8332(11) -0.4980(9) 0.0253(18) Uani 1 1 d U
H13E H 0.3290 0.9269 -0.4738 0.030 Uiso 1 1 calc R
H13F H 0.2804 0.8563 -0.5693 0.030 Uiso 1 1 calc R
C135 C 0.2886(15) 0.7367(12) -0.4052(10) 0.028(2) Uani 1 1 d U
H13G H 0.2958 0.6479 -0.4325 0.033 Uiso 1 1 calc R
H13H H 0.1644 0.7880 -0.3872 0.033 Uiso 1 1 calc R
C136 C 0.3980(16) 0.6887(13) -0.2901(10) 0.0250(19) Uani 1 1 d U
H13I H 0.3778 0.7757 -0.2565 0.030 Uiso 1 1 calc R
H13J H 0.3583 0.6163 -0.2313 0.030 Uiso 1 1 calc R
C222 C 0.1442(14) 0.4511(10) 0.3085(9) 0.0251(17) Uani 1 1 d U
H22A H 0.1180 0.3693 0.2889 0.030 Uiso 1 1 calc R
H22B H 0.2022 0.4149 0.3858 0.030 Uiso 1 1 calc R
C223 C -0.0205(14) 0.5783(11) 0.3130(9) 0.028(2) Uani 1 1 d U
H22C H -0.0809 0.6048 0.2373 0.034 Uiso 1 1 calc R
H22D H -0.0970 0.5446 0.3754 0.034 Uiso 1 1 calc R
C224 C -0.0042(15) 0.7149(11) 0.3350(8) 0.025(2) Uani 1 1 d U
H22E H 0.0365 0.6960 0.4161 0.030 Uiso 1 1 calc R
H22F H -0.1193 0.7946 0.3264 0.030 Uiso 1 1 calc R
C225 C 0.1276(16) 0.7619(12) 0.2459(10) 0.026(2) Uani 1 1 d U
H22G H 0.0748 0.7999 0.1669 0.031 Uiso 1 1 calc R
H22H H 0.1521 0.8431 0.2679 0.031 Uiso 1 1 calc R
C226 C 0.2953(14) 0.6386(11) 0.2403(8) 0.024(2) Uani 1 1 d U
H22I H 0.3558 0.6082 0.3163 0.029 Uiso 1 1 calc R
H22J H 0.3719 0.6729 0.1782 0.029 Uiso 1 1 calc R
C231 C 0.3885(12) 0.2193(9) 0.1691(7) 0.0141(15) Uani 1 1 d U
H231 H 0.3429 0.1889 0.2499 0.017 Uiso 1 1 calc R
C232 C 0.5356(11) 0.0833(10) 0.1396(8) 0.0169(17) Uani 1 1 d U
H23A H 0.5831 0.1118 0.0600 0.020 Uiso 1 1 calc R
H23B H 0.6314 0.0514 0.1963 0.020 Uiso 1 1 calc R
C233 C 0.4730(14) -0.0471(9) 0.1435(9) 0.0156(17) Uani 1 1 d U
H23C H 0.4289 -0.0795 0.2234 0.019 Uiso 1 1 calc R
H23D H 0.5708 -0.1312 0.1234 0.019 Uiso 1 1 calc R
C234 C 0.3220(13) 0.0079(11) 0.0509(8) 0.024(2) Uani 1 1 d U
H23E H 0.3670 0.0393 -0.0289 0.029 Uiso 1 1 calc R
H23F H 0.2785 -0.0732 0.0503 0.029 Uiso 1 1 calc R
C235 C 0.1737(15) 0.1375(11) 0.0849(10) 0.024(2) Uani 1 1 d U
H23G H 0.0757 0.1709 0.0297 0.029 Uiso 1 1 calc R
H23H H 0.1302 0.1065 0.1652 0.029 Uiso 1 1 calc R
C236 C 0.2399(14) 0.2585(10) 0.0805(8) 0.0222(19) Uani 1 1 d U
H23I H 0.1418 0.3448 0.0969 0.027 Uiso 1 1 calc R
H23J H 0.2840 0.2873 -0.0002 0.027 Uiso 1 1 calc R
H4 H 0.722(5) 0.496(5) 0.066(4) 0.033 Uiso 1 1 d D
H5 H 0.783(5) 0.302(4) 0.007(4) 0.033 Uiso 1 1 d D
H1 H 0.421(4) 0.574(4) -0.038(4) 0.033 Uiso 1 1 d D
H6 H 0.545(7) 0.367(5) -0.089(4) 0.033 Uiso 1 1 d D
H2 H 0.483(5) 0.621(3) -0.024(4) 0.033 Uiso 1 1 d D
H3 H 0.635(7) 0.576(4) 0.042(4) 0.033 Uiso 1 1 d D

loop_
_atom_site_aniso_label
_atom_site_aniso_U_11
_atom_site_aniso_U_22
_atom_site_aniso_U_33
_atom_site_aniso_U_23
_atom_site_aniso_U_13
_atom_site_aniso_U_12
Ru1 0.01967(14) 0.02854(13) 0.01911(12) 0.00480(8) 0.00650(8) -0.00568(10)
P1 0.0122(13) 0.0163(11) 0.0132(11) 0.0007(9) 0.0055(10) -0.0048(11)
P2 0.0139(13) 0.0136(11) 0.0134(11) -0.0019(9) -0.0013(10) -0.0036(11)
C111 0.018(4) 0.017(3) 0.024(4) -0.002(2) -0.004(3) -0.012(3)
C112 0.021(4) 0.022(3) 0.018(4) -0.006(3) 0.008(3) 0.003(3)
C113 0.020(5) 0.025(4) 0.029(5) -0.006(3) 0.005(3) -0.005(4)
C114 0.016(4) 0.013(3) 0.026(4) -0.007(3) 0.012(3) 0.000(3)
C115 0.016(4) 0.026(4) 0.017(3) -0.010(3) -0.002(3) -0.007(3)
C116 0.024(4) 0.012(3) 0.031(5) -0.010(3) 0.000(4) -0.006(3)
C121 0.011(3) 0.016(3) 0.018(3) 0.002(3) -0.002(3) -0.008(3)
C122 0.026(4) 0.009(2) 0.036(4) -0.008(3) 0.006(3) -0.006(3)
C123 0.022(4) 0.016(3) 0.055(6) -0.015(4) 0.012(4) 0.001(3)
C124 0.028(5) 0.021(4) 0.048(6) -0.019(4) 0.005(4) -0.003(4)
C125 0.019(5) 0.019(4) 0.024(5) -0.008(4) 0.006(4) -0.001(4)
C126 0.014(4) 0.009(3) 0.044(5) -0.007(3) -0.004(4) -0.001(3)
C211 0.019(3) 0.021(3) 0.015(3) 0.000(2) 0.011(2) -0.011(3)
C212 0.023(3) 0.024(3) 0.013(3) 0.005(2) 0.008(2) -0.012(3)
C213 0.046(5) 0.049(5) 0.007(3) 0.002(3) 0.009(3) -0.029(4)
C214 0.040(5) 0.031(4) 0.024(4) 0.009(3) -0.003(3) -0.018(4)
C215 0.019(4) 0.021(3) 0.029(4) 0.003(2) 0.000(3) -0.010(3)
C216 0.016(4) 0.023(3) 0.024(3) -0.003(3) 0.003(3) -0.008(3)
C221 0.018(3) 0.021(3) 0.017(3) -0.007(3) 0.009(3) -0.004(3)
C131 0.020(4) 0.017(3) 0.020(3) -0.003(2) -0.015(3) -0.001(3)
C132 0.016(4) 0.040(4) 0.016(3) 0.002(3) -0.009(3) -0.006(3)
C133 0.013(3) 0.029(4) 0.022(4) 0.001(3) -0.007(3) 0.003(3)
C134 0.012(3) 0.037(5) 0.021(3) -0.006(3) -0.009(3) 0.001(3)
C135 0.015(4) 0.033(4) 0.028(4) -0.001(3) -0.016(3) 0.001(3)
C136 0.017(4) 0.035(4) 0.018(3) 0.004(3) -0.004(3) -0.008(4)
C222 0.020(3) 0.030(3) 0.022(3) -0.002(3) 0.015(3) -0.011(3)
C223 0.017(4) 0.044(5) 0.029(4) -0.009(4) 0.016(3) -0.018(3)
C224 0.023(4) 0.032(4) 0.017(4) -0.005(3) 0.009(3) -0.008(4)
C225 0.031(6) 0.020(4) 0.030(5) -0.006(4) -0.005(4) -0.013(4)
C226 0.026(5) 0.034(4) 0.016(4) -0.011(3) 0.008(3) -0.012(4)
C231 0.012(3) 0.009(3) 0.010(3) -0.003(2) 0.002(2) 0.008(2)
C232 0.014(4) 0.011(3) 0.028(4) -0.002(3) -0.014(3) -0.004(3)
C233 0.017(4) 0.009(3) 0.019(4) -0.006(3) -0.005(3) 0.001(3)
C234 0.028(5) 0.031(4) 0.021(4) -0.005(3) -0.010(3) -0.016(4)
C235 0.016(4) 0.020(4) 0.032(4) -0.004(3) -0.002(3) 0.000(3)
C236 0.013(4) 0.029(4) 0.018(4) 0.002(3) -0.007(3) -0.001(3)

loop_
_atom_type_symbol
_atom_type_description
_atom_type_scat_dispersion_real
_atom_type_scat_dispersion_imag
_atom_type_scat_source
C C 0.0033 0.0016 'International Tables Vol C Tables 4.2.6.8 and 6.1.1.4'
H H 0.0000 0.0000 'International Tables Vol C Tables 4.2.6.8 and 6.1.1.4'
P P 0.1023 0.0942 'International Tables Vol C Tables 4.2.6.8 and 6.1.1.4'
Ru Ru -1.2594 0.8363 'International Tables Vol C Tables 4.2.6.8 and 6.1.1.4'

loop_
_geom_angle_atom_site_label_1
_geom_angle_atom_site_label_2
_geom_angle_atom_site_label_3
_geom_angle
P2 Ru1 P1 179.79(11)
C121 P1 C131 103.9(4)
C121 P1 C111 103.9(4)
C131 P1 C111 103.5(4)
C121 P1 Ru1 111.7(3)
C131 P1 Ru1 117.0(3)
C111 P1 Ru1 115.3(3)
C231 P2 C211 103.3(4)
C231 P2 C221 98.7(4)
C211 P2 C221 103.3(4)
C231 P2 Ru1 117.2(3)
C211 P2 Ru1 117.6(3)
C221 P2 Ru1 114.2(3)
C112 C111 C116 114.0(7)
C112 C111 P1 113.0(6)
C116 C111 P1 109.1(6)
C111 C112 C113 110.4(8)
C114 C113 C112 114.8(9)
C113 C114 C115 111.8(8)
C114 C115 C116 112.7(8)
C111 C116 C115 108.5(8)
C126 C121 C122 107.0(7)
C126 C121 P1 114.2(7)
C122 C121 P1 119.2(6)
C121 C122 C123 113.5(8)
C122 C123 C124 105.1(9)
C125 C124 C123 113.0(8)
C124 C125 C126 111.2(8)
C121 C126 C125 111.2(8)
C216 C211 C212 109.5(8)
C216 C211 P2 113.4(6)
C212 C211 P2 118.3(6)
C213 C212 C211 111.1(8)
C214 C213 C212 116.6(9)
C213 C214 C215 106.8(9)
C216 C215 C214 112.3(8)
C215 C216 C211 112.0(8)
C222 C221 C226 110.2(7)
C222 C221 P2 119.0(7)
C226 C221 P2 112.0(7)
C132 C131 C136 109.2(8)
C132 C131 P1 114.2(6)
C136 C131 P1 112.5(6)
C131 C132 C133 112.8(8)
C134 C133 C132 105.6(7)
C135 C134 C133 114.1(9)
C134 C135 C136 112.0(9)
C131 C136 C135 111.4(8)
C223 C222 C221 107.5(8)
C224 C223 C222 117.4(9)
C223 C224 C225 109.1(7)
C226 C225 C224 112.7(9)
C225 C226 C221 111.1(9)
C232 C231 C236 106.0(7)
C232 C231 P2 111.0(6)
C236 C231 P2 115.8(6)
C233 C232 C231 112.9(7)
C232 C233 C234 107.4(8)
C235 C234 C233 108.7(7)
C236 C235 C234 108.9(9)
C235 C236 C231 113.9(9)

loop_
_geom_bond_atom_site_label_1
_geom_bond_atom_site_label_2
_geom_bond_distance
Ru1 P2 2.329(2)
Ru1 P1 2.347(2)
P1 C121 1.841(10)
P1 C131 1.894(9)
P1 C111 1.900(8)
P2 C231 1.826(9)
P2 C211 1.872(10)
P2 C221 1.893(10)
C111 C112 1.511(13)
C111 C116 1.530(15)
C112 C113 1.513(13)
C113 C114 1.461(16)
C114 C115 1.507(13)
C115 C116 1.564(12)
C121 C126 1.532(11)
C121 C122 1.537(13)
C122 C123 1.563(15)
C123 C124 1.568(13)
C124 C125 1.493(16)
C125 C126 1.549(14)
C211 C216 1.515(14)
C211 C212 1.567(10)
C212 C213 1.461(15)
C213 C214 1.421(16)
C214 C215 1.588(13)
C215 C216 1.486(15)
C221 C222 1.533(12)
C221 C226 1.540(12)
C131 C132 1.494(12)
C131 C136 1.563(15)
C132 C133 1.605(13)
C133 C134 1.598(14)
C134 C135 1.445(14)
C135 C136 1.571(15)
C222 C223 1.494(15)
C223 C224 1.492(13)
C224 C225 1.540(15)
C225 C226 1.491(15)
C231 C232 1.546(12)
C231 C236 1.556(14)
C232 C233 1.541(10)
C233 C234 1.582(14)
C234 C235 1.529(15)
C235 C236 1.472(13)
